data_1531627
loop_
_publ_author_name
'Kuriki, A.'
'Sakata, M.'
'Moritomo, Y.'
'Machida, A.'
'Nakamura, A.'
'Takata, M.'
'Nishibori, E.'
'Shimomura, O.'
'Ohishi, Y.'

_publ_section_title
;
 High-pressure structural analysis of (Nd, Sm)1/2 Sr1/2 Mn O3: origin for
 pressure-induced charge ordering
;
_journal_name_full 'Physical Review, Serie 3. B - Condensed Matter (18,1978-)'
_journal_page_first 113105-1
_journal_page_last 113105-4
_journal_volume 65
_journal_year 2002
_chemical_formula_sum 'Mn Nd0.0625 O3 Sm0.4375 Sr0.5'
_chemical_name_systematic '((Nd0.125 Sm0.875)0.5 Sr0.5) Mn O3'
_space_group_IT_number 74
_symmetry_space_group_name_Hall '-I 2c 2c'
_symmetry_space_group_name_H-M 'I b m m'
_cell_angle_alpha 90
_cell_angle_beta 90
_cell_angle_gamma 90
_cell_formula_units_Z 4
_cell_length_a 5.443
_cell_length_b 5.416
_cell_length_c 7.615
_cell_volume 224.485
_citation_journal_id_ASTM PRBMDO
_cod_data_source_file Kuriki_PRBMDO_2002_1239.cif
_cod_data_source_block Mn1Nd0.0625O3Sm0.4375Sr0.5
_cod_original_cell_volume 224.4848
_cod_original_sg_symbol_Hall '-I 2b 2 (z,x,y)'
_cod_original_formula_sum 'Mn1 Nd0.0625 O3 Sm0.4375 Sr0.5'
_cod_database_code 1531627

loop_
_symmetry_equiv_pos_as_xyz
x,y,z
x,-y,-z+1/2
-x,y,-z
-x,-y,z+1/2
-x,-y,-z
-x,y,z-1/2
x,-y,z
x,y,-z-1/2
x+1/2,y+1/2,z+1/2
x+1/2,-y+1/2,-z+1
-x+1/2,y+1/2,-z+1/2
-x+1/2,-y+1/2,z+1
-x+1/2,-y+1/2,-z+1/2
-x+1/2,y+1/2,z
x+1/2,-y+1/2,z+1/2
x+1/2,y+1/2,-z

loop_
_atom_site_label
_atom_site_type_symbol
_atom_site_fract_x
_atom_site_fract_y
_atom_site_fract_z
_atom_site_occupancy
_atom_site_U_iso_or_equiv
Sm1 Sm+3 0 0 0.25 0.4375 0.0
Sr1 Sr+2 0 0 0.25 0.5 0.0
Mn1 Mn+3 0.5 0 0 1 0.0
O2 O-2 0.25 0.25 -0.025 1 0.0
Nd1 Nd+3 0 0 0.25 0.0625 0.0
O1 O-2 0.424 0 0.25 1 0.0
